data_7150563
loop_
_publ_author_name
'Huang, Jianhui'
'Moore, Stephen P.'
'O'Brien, Peter'
'Whitwood, Adrian C.'
'Gilday, John'

_publ_section_title
;
 Lithiation-electrophilic trapping of N-sulfonyl-activated ethylene
 aziridines
;
_journal_issue 2
_journal_name_full 'Organic &amp; Biomolecular Chemistry'
_journal_page_first 335
_journal_page_last 345
_journal_paper_doi 10.1039/b815957b
_journal_volume 7
_journal_year 2009
_chemical_formula_moiety 'C29 H40 N2 O6 S'
_chemical_formula_sum 'C29 H40 N2 O6 S'
_chemical_formula_weight 544.69
_chemical_name_systematic
;
?
;
_space_group_IT_number 14
_symmetry_cell_setting monoclinic
_symmetry_space_group_name_Hall '-P 2yn'
_symmetry_space_group_name_H-M 'P 1 21/n 1'
_atom_sites_solution_hydrogens geom
_atom_sites_solution_primary direct
_atom_sites_solution_secondary difmap
_audit_creation_method SHELXL-97
_cell_angle_alpha 90.00
_cell_angle_beta 95.6970(10)
_cell_angle_gamma 90.00
_cell_formula_units_Z 4
_cell_length_a 9.7183(5)
_cell_length_b 19.6987(9)
_cell_length_c 15.3953(7)
_cell_measurement_reflns_used 7494
_cell_measurement_temperature 110(2)
_cell_measurement_theta_max 28.27
_cell_measurement_theta_min 2.35
_cell_volume 2932.7(2)
_computing_cell_refinement 'Bruker SMART'
_computing_data_collection 'Bruker SMART'
_computing_data_reduction 'Bruker SAINT'
_computing_molecular_graphics 'Bruker SHELXTL'
_computing_publication_material 'Bruker SHELXTL'
_computing_structure_refinement 'SHELXL-97 (Sheldrick, 1997)'
_computing_structure_solution 'SHELXS-97 (Sheldrick, 1997)'
_diffrn_ambient_temperature 110(2)
_diffrn_measured_fraction_theta_full 0.999
_diffrn_measured_fraction_theta_max 0.999
_diffrn_measurement_device_type 'CCD area detector'
_diffrn_measurement_method 'phi and omega scans'
_diffrn_radiation_monochromator graphite
_diffrn_radiation_source 'fine-focus sealed tube'
_diffrn_radiation_type MoK\a
_diffrn_radiation_wavelength 0.71073
_diffrn_reflns_av_R_equivalents 0.0320
_diffrn_reflns_av_sigmaI/netI 0.0303
_diffrn_reflns_limit_h_max 12
_diffrn_reflns_limit_h_min -12
_diffrn_reflns_limit_k_max 26
_diffrn_reflns_limit_k_min -26
_diffrn_reflns_limit_l_max 20
_diffrn_reflns_limit_l_min -20
_diffrn_reflns_number 29913
_diffrn_reflns_theta_full 28.29
_diffrn_reflns_theta_max 28.29
_diffrn_reflns_theta_min 1.68
_exptl_absorpt_coefficient_mu 0.153
_exptl_absorpt_correction_T_max 0.990
_exptl_absorpt_correction_T_min 0.909
_exptl_absorpt_correction_type multi-scan
_exptl_absorpt_process_details 'SADABS v2.03;(Sheldrick)'
_exptl_crystal_colour colourless
_exptl_crystal_density_diffrn 1.234
_exptl_crystal_density_method 'not measured'
_exptl_crystal_description block
_exptl_crystal_F_000 1168
_exptl_crystal_size_max 0.25
_exptl_crystal_size_mid 0.11
_exptl_crystal_size_min 0.07
_refine_diff_density_max 0.420
_refine_diff_density_min -0.309
_refine_diff_density_rms 0.051
_refine_ls_extinction_method none
_refine_ls_goodness_of_fit_ref 1.028
_refine_ls_hydrogen_treatment constr
_refine_ls_matrix_type full
_refine_ls_number_parameters 352
_refine_ls_number_reflns 7272
_refine_ls_number_restraints 0
_refine_ls_restrained_S_all 1.028
_refine_ls_R_factor_all 0.0541
_refine_ls_R_factor_gt 0.0420
_refine_ls_shift/su_max 0.001
_refine_ls_shift/su_mean 0.000
_refine_ls_structure_factor_coef Fsqd
_refine_ls_weighting_details 'calc w=1/[\s^2^(Fo^2^)+(0.0617P)^2^+0.6791P] where P=(Fo^2^+2Fc^2^)/3'
_refine_ls_weighting_scheme calc
_refine_ls_wR_factor_gt 0.1034
_refine_ls_wR_factor_ref 0.1099
_reflns_number_gt 5978
_reflns_number_total 7272
_reflns_threshold_expression >2sigma(I)
_cod_data_source_file b815957b.txt
_cod_data_source_block pob0703m
_cod_depositor_comments
;
The following automatic conversions were performed:
'_symmetry_cell_setting' value 'Monoclinic' changed to 'monoclinic'
according to '/home/saulius/struct/CIF-dictionaries/cif_core.dic'
dictionary named 'cif_core.dic' version 2.4.1 from 2010-06-29.

Automatic conversion script
Id: cif_fix_enum 1527 2010-12-29 10:47:43Z saulius 
;
_cod_original_sg_symbol_H-M P2(1)/n
_cod_database_code 7150563

loop_
_symmetry_equiv_pos_as_xyz
'x, y, z'
'-x+1/2, y+1/2, -z+1/2'
'-x, -y, -z'
'x-1/2, -y-1/2, z-1/2'

loop_
_atom_site_label
_atom_site_type_symbol
_atom_site_fract_x
_atom_site_fract_y
_atom_site_fract_z
_atom_site_U_iso_or_equiv
_atom_site_adp_type
_atom_site_occupancy
_atom_site_symmetry_multiplicity
_atom_site_calc_flag
_atom_site_refinement_flags
_atom_site_disorder_assembly
_atom_site_disorder_group
C1 C 0.55972(15) 0.26359(8) 0.89037(10) 0.0258(3) Uani 1 1 d . . .
H1A H 0.6388 0.2607 0.9350 0.039 Uiso 1 1 calc R . .
H1B H 0.5929 0.2713 0.8331 0.039 Uiso 1 1 calc R . .
H1C H 0.5073 0.2210 0.8892 0.039 Uiso 1 1 calc R . .
C2 C 0.46758(14) 0.32161(7) 0.91159(9) 0.0213(3) Uani 1 1 d . . .
H2 H 0.5063 0.3676 0.9010 0.026 Uiso 1 1 calc R . .
C3 C 0.31450(14) 0.31711(7) 0.89379(8) 0.0193(3) Uani 1 1 d . . .
H3 H 0.2770 0.2721 0.8727 0.023 Uiso 1 1 calc R . .
C4 C 0.22372(15) 0.37752(7) 0.87081(9) 0.0217(3) Uani 1 1 d . . .
H4 H 0.2679 0.4190 0.8988 0.026 Uiso 1 1 calc R . .
C5 C 0.07790(16) 0.37036(8) 0.89811(10) 0.0308(3) Uani 1 1 d . . .
H5 H 0.0866 0.3602 0.9621 0.037 Uiso 1 1 calc R . .
C6 C -0.00309(18) 0.31222(10) 0.85178(13) 0.0445(5) Uani 1 1 d . . .
H6A H -0.0152 0.3211 0.7889 0.067 Uiso 1 1 calc R . .
H6B H -0.0939 0.3085 0.8740 0.067 Uiso 1 1 calc R . .
H6C H 0.0479 0.2696 0.8628 0.067 Uiso 1 1 calc R . .
C7 C 0.0001(2) 0.43748(10) 0.88460(12) 0.0461(5) Uani 1 1 d . . .
H7A H 0.0517 0.4734 0.9177 0.069 Uiso 1 1 calc R . .
H7B H -0.0918 0.4330 0.9050 0.069 Uiso 1 1 calc R . .
H7C H -0.0094 0.4491 0.8224 0.069 Uiso 1 1 calc R . .
C8 C 0.22395(12) 0.27906(6) 1.10345(8) 0.0156(2) Uani 1 1 d . . .
C9 C 0.22759(13) 0.34606(6) 1.13667(8) 0.0160(2) Uani 1 1 d . . .
C10 C 0.10341(13) 0.37381(7) 1.15826(8) 0.0169(2) Uani 1 1 d . . .
H10 H 0.1034 0.4191 1.1795 0.020 Uiso 1 1 calc R . .
C11 C -0.02032(13) 0.33795(7) 1.14991(8) 0.0175(3) Uani 1 1 d . . .
C12 C -0.01586(14) 0.27000(7) 1.12647(9) 0.0208(3) Uani 1 1 d . . .
H12 H -0.0982 0.2439 1.1253 0.025 Uiso 1 1 calc R . .
C13 C 0.10453(14) 0.23843(6) 1.10454(9) 0.0184(3) Uani 1 1 d . . .
C14 C 0.35792(13) 0.38882(7) 1.15631(9) 0.0190(3) Uani 1 1 d . . .
H14 H 0.4368 0.3640 1.1337 0.023 Uiso 1 1 calc R . .
C15 C 0.38822(15) 0.39552(9) 1.25551(10) 0.0311(4) Uani 1 1 d . . .
H15A H 0.3104 0.4181 1.2794 0.047 Uiso 1 1 calc R . .
H15B H 0.4724 0.4225 1.2691 0.047 Uiso 1 1 calc R . .
H15C H 0.4013 0.3503 1.2815 0.047 Uiso 1 1 calc R . .
C16 C 0.34703(15) 0.45865(8) 1.11290(12) 0.0322(4) Uani 1 1 d . . .
H16A H 0.3213 0.4532 1.0501 0.048 Uiso 1 1 calc R . .
H16B H 0.4364 0.4819 1.1224 0.048 Uiso 1 1 calc R . .
H16C H 0.2764 0.4856 1.1384 0.048 Uiso 1 1 calc R . .
C17 C -0.15476(13) 0.37270(7) 1.16606(9) 0.0195(3) Uani 1 1 d . . .
H17 H -0.1317 0.4194 1.1884 0.023 Uiso 1 1 calc R . .
C18 C -0.24859(15) 0.37992(9) 1.08062(10) 0.0288(3) Uani 1 1 d . . .
H18A H -0.1980 0.4030 1.0372 0.043 Uiso 1 1 calc R . .
H18B H -0.3304 0.4066 1.0910 0.043 Uiso 1 1 calc R . .
H18C H -0.2774 0.3348 1.0590 0.043 Uiso 1 1 calc R . .
C19 C -0.23131(14) 0.33600(8) 1.23461(10) 0.0261(3) Uani 1 1 d . . .
H19A H -0.2530 0.2895 1.2150 0.039 Uiso 1 1 calc R . .
H19B H -0.3172 0.3602 1.2425 0.039 Uiso 1 1 calc R . .
H19C H -0.1727 0.3347 1.2902 0.039 Uiso 1 1 calc R . .
C20 C 0.09843(14) 0.16157(7) 1.09072(10) 0.0227(3) Uani 1 1 d . . .
H20 H 0.1932 0.1460 1.0799 0.027 Uiso 1 1 calc R . .
C21 C 0.00010(17) 0.14219(8) 1.01135(11) 0.0330(4) Uani 1 1 d . . .
H21A H -0.0923 0.1602 1.0180 0.049 Uiso 1 1 calc R . .
H21B H -0.0045 0.0926 1.0063 0.049 Uiso 1 1 calc R . .
H21C H 0.0338 0.1613 0.9586 0.049 Uiso 1 1 calc R . .
C22 C 0.06026(17) 0.12661(8) 1.17389(11) 0.0317(3) Uani 1 1 d . . .
H22A H 0.1301 0.1373 1.2224 0.048 Uiso 1 1 calc R . .
H22B H 0.0567 0.0774 1.1648 0.048 Uiso 1 1 calc R . .
H22C H -0.0304 0.1428 1.1878 0.048 Uiso 1 1 calc R . .
C23 C 0.26191(13) 0.44303(7) 0.74470(9) 0.0182(3) Uani 1 1 d . . .
C24 C 0.22377(13) 0.44922(6) 0.64877(8) 0.0167(2) Uani 1 1 d . . .
C25 C 0.14285(14) 0.40078(7) 0.60212(9) 0.0205(3) Uani 1 1 d . . .
H25 H 0.1131 0.3615 0.6309 0.025 Uiso 1 1 calc R . .
C26 C 0.10556(14) 0.40984(7) 0.51365(9) 0.0221(3) Uani 1 1 d . . .
H26 H 0.0493 0.3774 0.4811 0.026 Uiso 1 1 calc R . .
C27 C 0.15195(13) 0.46694(7) 0.47400(8) 0.0197(3) Uani 1 1 d . . .
C28 C 0.23203(15) 0.51595(7) 0.51866(9) 0.0247(3) Uani 1 1 d . . .
H28 H 0.2617 0.5550 0.4895 0.030 Uiso 1 1 calc R . .
C29 C 0.26798(15) 0.50674(7) 0.60692(9) 0.0237(3) Uani 1 1 d . . .
H29 H 0.3230 0.5397 0.6392 0.028 Uiso 1 1 calc R . .
N1 N 0.37831(11) 0.31916(5) 0.98508(7) 0.0170(2) Uani 1 1 d . . .
N2 N 0.11029(12) 0.47751(7) 0.38028(8) 0.0257(3) Uani 1 1 d . . .
O1 O 0.49257(10) 0.24842(5) 1.10553(6) 0.0218(2) Uani 1 1 d . . .
O2 O 0.33006(10) 0.19227(5) 0.99603(6) 0.0212(2) Uani 1 1 d . . .
O3 O 0.21254(10) 0.38550(5) 0.77630(6) 0.0221(2) Uani 1 1 d . . .
O4 O 0.32778(11) 0.48504(5) 0.78776(6) 0.0275(2) Uani 1 1 d . . .
O5 O 0.03077(12) 0.43651(7) 0.34266(7) 0.0382(3) Uani 1 1 d . . .
O6 O 0.15624(13) 0.52699(7) 0.34471(7) 0.0387(3) Uani 1 1 d . . .
S1 S 0.36693(3) 0.251470(15) 1.04811(2) 0.01572(8) Uani 1 1 d . . .

loop_
_atom_site_aniso_label
_atom_site_aniso_U_11
_atom_site_aniso_U_22
_atom_site_aniso_U_33
_atom_site_aniso_U_23
_atom_site_aniso_U_13
_atom_site_aniso_U_12
C1 0.0211(7) 0.0315(8) 0.0259(7) 0.0015(6) 0.0084(6) 0.0040(6)
C2 0.0220(7) 0.0225(7) 0.0202(6) 0.0031(5) 0.0066(5) 0.0001(5)
C3 0.0209(6) 0.0197(6) 0.0174(6) 0.0008(5) 0.0026(5) 0.0025(5)
C4 0.0283(7) 0.0216(7) 0.0154(6) 0.0030(5) 0.0027(5) 0.0050(5)
C5 0.0293(8) 0.0394(9) 0.0247(7) 0.0134(6) 0.0075(6) 0.0145(6)
C6 0.0251(8) 0.0555(12) 0.0538(11) 0.0162(9) 0.0080(8) -0.0012(8)
C7 0.0480(10) 0.0564(12) 0.0359(9) 0.0175(8) 0.0140(8) 0.0336(9)
C8 0.0141(6) 0.0164(6) 0.0166(6) -0.0009(5) 0.0030(4) 0.0030(5)
C9 0.0148(6) 0.0172(6) 0.0158(6) -0.0008(5) 0.0004(4) 0.0002(5)
C10 0.0159(6) 0.0162(6) 0.0185(6) -0.0026(5) 0.0009(5) 0.0019(5)
C11 0.0145(6) 0.0205(6) 0.0175(6) -0.0017(5) 0.0021(5) 0.0021(5)
C12 0.0161(6) 0.0211(6) 0.0257(7) -0.0034(5) 0.0040(5) -0.0025(5)
C13 0.0183(6) 0.0168(6) 0.0203(6) -0.0014(5) 0.0027(5) -0.0006(5)
C14 0.0130(6) 0.0192(6) 0.0247(7) -0.0049(5) 0.0007(5) 0.0008(5)
C15 0.0187(7) 0.0457(10) 0.0283(8) -0.0144(7) -0.0012(6) -0.0008(6)
C16 0.0213(7) 0.0200(7) 0.0542(10) 0.0007(7) -0.0018(7) -0.0038(6)
C17 0.0136(6) 0.0217(7) 0.0235(7) -0.0024(5) 0.0028(5) 0.0023(5)
C18 0.0197(7) 0.0414(9) 0.0251(7) 0.0001(6) 0.0010(6) 0.0064(6)
C19 0.0195(7) 0.0318(8) 0.0280(7) -0.0001(6) 0.0077(6) 0.0025(6)
C20 0.0215(6) 0.0154(6) 0.0326(8) -0.0043(5) 0.0091(6) -0.0035(5)
C21 0.0326(8) 0.0261(8) 0.0403(9) -0.0109(7) 0.0039(7) -0.0055(6)
C22 0.0353(8) 0.0205(7) 0.0419(9) 0.0013(6) 0.0164(7) -0.0034(6)
C23 0.0160(6) 0.0186(6) 0.0203(6) 0.0002(5) 0.0027(5) 0.0029(5)
C24 0.0155(6) 0.0165(6) 0.0183(6) -0.0005(5) 0.0022(5) 0.0012(5)
C25 0.0225(6) 0.0173(6) 0.0222(7) 0.0004(5) 0.0044(5) -0.0038(5)
C26 0.0212(6) 0.0237(7) 0.0211(7) -0.0054(5) 0.0013(5) -0.0046(5)
C27 0.0180(6) 0.0245(7) 0.0167(6) 0.0001(5) 0.0021(5) 0.0025(5)
C28 0.0273(7) 0.0223(7) 0.0244(7) 0.0059(5) 0.0021(6) -0.0049(5)
C29 0.0253(7) 0.0209(7) 0.0239(7) 0.0005(5) -0.0019(5) -0.0066(5)
N1 0.0173(5) 0.0158(5) 0.0181(5) 0.0014(4) 0.0032(4) 0.0005(4)
N2 0.0224(6) 0.0362(7) 0.0187(6) 0.0002(5) 0.0036(5) 0.0059(5)
O1 0.0165(5) 0.0235(5) 0.0252(5) 0.0034(4) 0.0017(4) 0.0051(4)
O2 0.0245(5) 0.0154(5) 0.0248(5) -0.0024(4) 0.0080(4) 0.0008(4)
O3 0.0308(5) 0.0187(5) 0.0168(5) 0.0024(4) 0.0024(4) -0.0006(4)
O4 0.0297(5) 0.0305(6) 0.0214(5) -0.0012(4) -0.0018(4) -0.0084(4)
O5 0.0347(6) 0.0568(8) 0.0222(5) -0.0075(5) -0.0020(5) -0.0060(6)
O6 0.0470(7) 0.0450(7) 0.0242(6) 0.0110(5) 0.0041(5) -0.0009(6)
S1 0.01499(15) 0.01412(15) 0.01853(16) 0.00081(11) 0.00404(11) 0.00253(11)

loop_
_atom_type_symbol
_atom_type_description
_atom_type_scat_dispersion_real
_atom_type_scat_dispersion_imag
_atom_type_scat_source
C C 0.0033 0.0016 'International Tables Vol C Tables 4.2.6.8 and 6.1.1.4'
H H 0.0000 0.0000 'International Tables Vol C Tables 4.2.6.8 and 6.1.1.4'
N N 0.0061 0.0033 'International Tables Vol C Tables 4.2.6.8 and 6.1.1.4'
O O 0.0106 0.0060 'International Tables Vol C Tables 4.2.6.8 and 6.1.1.4'
S S 0.1246 0.1234 'International Tables Vol C Tables 4.2.6.8 and 6.1.1.4'

loop_
_geom_angle_atom_site_label_1
_geom_angle_atom_site_label_2
_geom_angle_atom_site_label_3
_geom_angle
_geom_angle_site_symmetry_1
_geom_angle_site_symmetry_3
_geom_angle_publ_flag
C2 C1 H1A 109.5 . . ?
C2 C1 H1B 109.5 . . ?
H1A C1 H1B 109.5 . . ?
C2 C1 H1C 109.5 . . ?
H1A C1 H1C 109.5 . . ?
H1B C1 H1C 109.5 . . ?
C3 C2 N1 59.49(8) . . ?
C3 C2 C1 121.29(12) . . ?
N1 C2 C1 122.82(12) . . ?
C3 C2 H2 114.2 . . ?
N1 C2 H2 114.2 . . ?
C1 C2 H2 114.2 . . ?
N1 C3 C2 60.42(8) . . ?
N1 C3 C4 112.52(11) . . ?
C2 C3 C4 123.30(12) . . ?
N1 C3 H3 116.0 . . ?
C2 C3 H3 116.0 . . ?
C4 C3 H3 116.0 . . ?
O3 C4 C3 107.73(11) . . ?
O3 C4 C5 107.83(11) . . ?
C3 C4 C5 113.70(12) . . ?
O3 C4 H4 109.2 . . ?
C3 C4 H4 109.2 . . ?
C5 C4 H4 109.2 . . ?
C4 C5 C6 113.03(13) . . ?
C4 C5 C7 110.09(14) . . ?
C6 C5 C7 111.15(15) . . ?
C4 C5 H5 107.4 . . ?
C6 C5 H5 107.4 . . ?
C7 C5 H5 107.4 . . ?
C5 C6 H6A 109.5 . . ?
C5 C6 H6B 109.5 . . ?
H6A C6 H6B 109.5 . . ?
C5 C6 H6C 109.5 . . ?
H6A C6 H6C 109.5 . . ?
H6B C6 H6C 109.5 . . ?
C5 C7 H7A 109.5 . . ?
C5 C7 H7B 109.5 . . ?
H7A C7 H7B 109.5 . . ?
C5 C7 H7C 109.5 . . ?
H7A C7 H7C 109.5 . . ?
H7B C7 H7C 109.5 . . ?
C13 C8 C9 121.06(11) . . ?
C13 C8 S1 120.87(10) . . ?
C9 C8 S1 117.63(9) . . ?
C10 C9 C8 117.42(11) . . ?
C10 C9 C14 117.21(11) . . ?
C8 C9 C14 125.24(11) . . ?
C11 C10 C9 122.69(12) . . ?
C11 C10 H10 118.7 . . ?
C9 C10 H10 118.7 . . ?
C12 C11 C10 117.72(12) . . ?
C12 C11 C17 121.81(12) . . ?
C10 C11 C17 120.46(12) . . ?
C11 C12 C13 122.75(12) . . ?
C11 C12 H12 118.6 . . ?
C13 C12 H12 118.6 . . ?
C12 C13 C8 117.41(12) . . ?
C12 C13 C20 116.93(12) . . ?
C8 C13 C20 125.48(12) . . ?
C9 C14 C16 112.96(11) . . ?
C9 C14 C15 108.58(11) . . ?
C16 C14 C15 110.89(12) . . ?
C9 C14 H14 108.1 . . ?
C16 C14 H14 108.1 . . ?
C15 C14 H14 108.1 . . ?
C14 C15 H15A 109.5 . . ?
C14 C15 H15B 109.5 . . ?
H15A C15 H15B 109.5 . . ?
C14 C15 H15C 109.5 . . ?
H15A C15 H15C 109.5 . . ?
H15B C15 H15C 109.5 . . ?
C14 C16 H16A 109.5 . . ?
C14 C16 H16B 109.5 . . ?
H16A C16 H16B 109.5 . . ?
C14 C16 H16C 109.5 . . ?
H16A C16 H16C 109.5 . . ?
H16B C16 H16C 109.5 . . ?
C11 C17 C18 110.50(11) . . ?
C11 C17 C19 112.65(11) . . ?
C18 C17 C19 110.32(11) . . ?
C11 C17 H17 107.7 . . ?
C18 C17 H17 107.7 . . ?
C19 C17 H17 107.7 . . ?
C17 C18 H18A 109.5 . . ?
C17 C18 H18B 109.5 . . ?
H18A C18 H18B 109.5 . . ?
C17 C18 H18C 109.5 . . ?
H18A C18 H18C 109.5 . . ?
H18B C18 H18C 109.5 . . ?
C17 C19 H19A 109.5 . . ?
C17 C19 H19B 109.5 . . ?
H19A C19 H19B 109.5 . . ?
C17 C19 H19C 109.5 . . ?
H19A C19 H19C 109.5 . . ?
H19B C19 H19C 109.5 . . ?
C21 C20 C13 111.86(12) . . ?
C21 C20 C22 111.91(12) . . ?
C13 C20 C22 109.76(11) . . ?
C21 C20 H20 107.7 . . ?
C13 C20 H20 107.7 . . ?
C22 C20 H20 107.7 . . ?
C20 C21 H21A 109.5 . . ?
C20 C21 H21B 109.5 . . ?
H21A C21 H21B 109.5 . . ?
C20 C21 H21C 109.5 . . ?
H21A C21 H21C 109.5 . . ?
H21B C21 H21C 109.5 . . ?
C20 C22 H22A 109.5 . . ?
C20 C22 H22B 109.5 . . ?
H22A C22 H22B 109.5 . . ?
C20 C22 H22C 109.5 . . ?
H22A C22 H22C 109.5 . . ?
H22B C22 H22C 109.5 . . ?
O4 C23 O3 124.81(12) . . ?
O4 C23 C24 123.73(12) . . ?
O3 C23 C24 111.45(11) . . ?
C25 C24 C29 120.28(12) . . ?
C25 C24 C23 121.84(12) . . ?
C29 C24 C23 117.84(12) . . ?
C26 C25 C24 119.91(12) . . ?
C26 C25 H25 120.0 . . ?
C24 C25 H25 120.0 . . ?
C27 C26 C25 118.42(12) . . ?
C27 C26 H26 120.8 . . ?
C25 C26 H26 120.8 . . ?
C26 C27 C28 122.95(12) . . ?
C26 C27 N2 118.63(12) . . ?
C28 C27 N2 118.39(12) . . ?
C27 C28 C29 118.26(13) . . ?
C27 C28 H28 120.9 . . ?
C29 C28 H28 120.9 . . ?
C28 C29 C24 120.18(13) . . ?
C28 C29 H29 119.9 . . ?
C24 C29 H29 119.9 . . ?
C3 N1 C2 60.09(8) . . ?
C3 N1 S1 119.18(9) . . ?
C2 N1 S1 123.12(9) . . ?
O5 N2 O6 123.74(13) . . ?
O5 N2 C27 118.00(12) . . ?
O6 N2 C27 118.26(12) . . ?
C23 O3 C4 117.37(11) . . ?
O1 S1 O2 117.27(6) . . ?
O1 S1 N1 106.96(6) . . ?
O2 S1 N1 110.64(6) . . ?
O1 S1 C8 111.93(6) . . ?
O2 S1 C8 110.47(6) . . ?
N1 S1 C8 97.74(6) . . ?

loop_
_geom_bond_atom_site_label_1
_geom_bond_atom_site_label_2
_geom_bond_distance
_geom_bond_site_symmetry_2
_geom_bond_publ_flag
C1 C2 1.5075(19) . ?
C1 H1A 0.9800 . ?
C1 H1B 0.9800 . ?
C1 H1C 0.9800 . ?
C2 C3 1.4883(19) . ?
C2 N1 1.4933(16) . ?
C2 H2 1.0000 . ?
C3 N1 1.4793(16) . ?
C3 C4 1.5026(18) . ?
C3 H3 1.0000 . ?
C4 O3 1.4568(16) . ?
C4 C5 1.524(2) . ?
C4 H4 1.0000 . ?
C5 C6 1.526(3) . ?
C5 C7 1.527(2) . ?
C5 H5 1.0000 . ?
C6 H6A 0.9800 . ?
C6 H6B 0.9800 . ?
C6 H6C 0.9800 . ?
C7 H7A 0.9800 . ?
C7 H7B 0.9800 . ?
C7 H7C 0.9800 . ?
C8 C13 1.4112(18) . ?
C8 C9 1.4147(18) . ?
C8 S1 1.7852(12) . ?
C9 C10 1.3947(17) . ?
C9 C14 1.5262(17) . ?
C10 C11 1.3894(18) . ?
C10 H10 0.9500 . ?
C11 C12 1.3882(19) . ?
C11 C17 1.5172(17) . ?
C12 C13 1.3957(18) . ?
C12 H12 0.9500 . ?
C13 C20 1.5292(18) . ?
C14 C16 1.528(2) . ?
C14 C15 1.532(2) . ?
C14 H14 1.0000 . ?
C15 H15A 0.9800 . ?
C15 H15B 0.9800 . ?
C15 H15C 0.9800 . ?
C16 H16A 0.9800 . ?
C16 H16B 0.9800 . ?
C16 H16C 0.9800 . ?
C17 C18 1.5310(19) . ?
C17 C19 1.5316(19) . ?
C17 H17 1.0000 . ?
C18 H18A 0.9800 . ?
C18 H18B 0.9800 . ?
C18 H18C 0.9800 . ?
C19 H19A 0.9800 . ?
C19 H19B 0.9800 . ?
C19 H19C 0.9800 . ?
C20 C21 1.523(2) . ?
C20 C22 1.532(2) . ?
C20 H20 1.0000 . ?
C21 H21A 0.9800 . ?
C21 H21B 0.9800 . ?
C21 H21C 0.9800 . ?
C22 H22A 0.9800 . ?
C22 H22B 0.9800 . ?
C22 H22C 0.9800 . ?
C23 O4 1.2041(16) . ?
C23 O3 1.3406(16) . ?
C23 C24 1.4915(18) . ?
C24 C25 1.3903(18) . ?
C24 C29 1.3923(19) . ?
C25 C26 1.3857(19) . ?
C25 H25 0.9500 . ?
C26 C27 1.3769(19) . ?
C26 H26 0.9500 . ?
C27 C28 1.3799(19) . ?
C27 N2 1.4740(17) . ?
C28 C29 1.381(2) . ?
C28 H28 0.9500 . ?
C29 H29 0.9500 . ?
N1 S1 1.6593(11) . ?
N2 O5 1.2231(17) . ?
N2 O6 1.2240(17) . ?
O1 S1 1.4358(10) . ?
O2 S1 1.4403(10) . ?

loop_
_geom_torsion_atom_site_label_1
_geom_torsion_atom_site_label_2
_geom_torsion_atom_site_label_3
_geom_torsion_atom_site_label_4
_geom_torsion
_geom_torsion_site_symmetry_1
_geom_torsion_site_symmetry_2
_geom_torsion_site_symmetry_3
_geom_torsion_site_symmetry_4
_geom_torsion_publ_flag
C1 C2 C3 N1 112.21(14) . . . . ?
N1 C2 C3 C4 98.86(14) . . . . ?
C1 C2 C3 C4 -148.92(13) . . . . ?
N1 C3 C4 O3 157.35(10) . . . . ?
C2 C3 C4 O3 88.87(15) . . . . ?
N1 C3 C4 C5 -83.22(15) . . . . ?
C2 C3 C4 C5 -151.69(13) . . . . ?
O3 C4 C5 C6 56.03(16) . . . . ?
C3 C4 C5 C6 -63.35(16) . . . . ?
O3 C4 C5 C7 -68.93(16) . . . . ?
C3 C4 C5 C7 171.69(13) . . . . ?
C13 C8 C9 C10 -9.35(19) . . . . ?
S1 C8 C9 C10 163.06(10) . . . . ?
C13 C8 C9 C14 166.49(12) . . . . ?
S1 C8 C9 C14 -21.09(17) . . . . ?
C8 C9 C10 C11 1.28(19) . . . . ?
C14 C9 C10 C11 -174.91(12) . . . . ?
C9 C10 C11 C12 5.8(2) . . . . ?
C9 C10 C11 C17 -174.13(12) . . . . ?
C10 C11 C12 C13 -5.2(2) . . . . ?
C17 C11 C12 C13 174.73(13) . . . . ?
C11 C12 C13 C8 -2.4(2) . . . . ?
C11 C12 C13 C20 172.90(13) . . . . ?
C9 C8 C13 C12 9.90(19) . . . . ?
S1 C8 C13 C12 -162.27(10) . . . . ?
C9 C8 C13 C20 -164.99(13) . . . . ?
S1 C8 C13 C20 22.84(19) . . . . ?
C10 C9 C14 C16 -56.60(16) . . . . ?
C8 C9 C14 C16 127.55(14) . . . . ?
C10 C9 C14 C15 66.83(15) . . . . ?
C8 C9 C14 C15 -109.02(14) . . . . ?
C12 C11 C17 C18 -68.86(17) . . . . ?
C10 C11 C17 C18 111.11(14) . . . . ?
C12 C11 C17 C19 55.04(17) . . . . ?
C10 C11 C17 C19 -124.98(14) . . . . ?
C12 C13 C20 C21 65.96(16) . . . . ?
C8 C13 C20 C21 -119.12(15) . . . . ?
C12 C13 C20 C22 -58.89(17) . . . . ?
C8 C13 C20 C22 116.03(15) . . . . ?
O4 C23 C24 C25 -177.39(13) . . . . ?
O3 C23 C24 C25 2.02(17) . . . . ?
O4 C23 C24 C29 0.5(2) . . . . ?
O3 C23 C24 C29 179.87(12) . . . . ?
C29 C24 C25 C26 -0.2(2) . . . . ?
C23 C24 C25 C26 177.58(12) . . . . ?
C24 C25 C26 C27 0.8(2) . . . . ?
C25 C26 C27 C28 -1.0(2) . . . . ?
C25 C26 C27 N2 -178.79(12) . . . . ?
C26 C27 C28 C29 0.6(2) . . . . ?
N2 C27 C28 C29 178.39(12) . . . . ?
C27 C28 C29 C24 0.0(2) . . . . ?
C25 C24 C29 C28 -0.2(2) . . . . ?
C23 C24 C29 C28 -178.08(13) . . . . ?
C4 C3 N1 C2 -116.62(13) . . . . ?
C2 C3 N1 S1 -113.63(11) . . . . ?
C4 C3 N1 S1 129.75(10) . . . . ?
C1 C2 N1 C3 -109.71(15) . . . . ?
C3 C2 N1 S1 107.24(11) . . . . ?
C1 C2 N1 S1 -2.47(18) . . . . ?
C26 C27 N2 O5 3.35(19) . . . . ?
C28 C27 N2 O5 -174.54(13) . . . . ?
C26 C27 N2 O6 -177.22(13) . . . . ?
C28 C27 N2 O6 4.90(19) . . . . ?
O4 C23 O3 C4 8.46(19) . . . . ?
C24 C23 O3 C4 -170.94(10) . . . . ?
C3 C4 O3 C23 -117.61(12) . . . . ?
C5 C4 O3 C23 119.29(13) . . . . ?
C3 N1 S1 O1 145.98(9) . . . . ?
C2 N1 S1 O1 74.50(11) . . . . ?
C3 N1 S1 O2 17.17(11) . . . . ?
C2 N1 S1 O2 -54.31(11) . . . . ?
C3 N1 S1 C8 -98.20(10) . . . . ?
C2 N1 S1 C8 -169.68(10) . . . . ?
C13 C8 S1 O1 -122.47(11) . . . . ?
C9 C8 S1 O1 65.10(11) . . . . ?
C13 C8 S1 O2 10.19(13) . . . . ?
C9 C8 S1 O2 -162.24(10) . . . . ?
C13 C8 S1 N1 125.69(11) . . . . ?
C9 C8 S1 N1 -46.74(11) . . . . ?
